data_7118889
loop_
_publ_author_name
'Fang, Zeguo'
'Al-Maharik, Nawaf'
'Slawin, Alexandra M. Z.'
'B\"uhl, Michael'
'O'Hagan, David'

_publ_section_title
;
 Polar alicyclic rings: synthesis and structure of all
 cis-1,2,3,4-tetrafluorocyclopentane.
;
_journal_issue 29
_journal_name_full 'Chemical communications (Cambridge, England)'
_journal_page_first 5116
_journal_page_last 5119
_journal_paper_doi 10.1039/c6cc01348a
_journal_volume 52
_journal_year 2016
_chemical_formula_moiety 'C5 H6 F4'
_chemical_formula_sum 'C5 H6 F4'
_chemical_formula_weight 142.10
_space_group_crystal_system monoclinic
_space_group_IT_number 14
_space_group_name_Hall '-P 2ybc'
_space_group_name_H-M_alt 'P 1 21/c 1'
_symmetry_space_group_name_Hall '-P 2ybc'
_symmetry_space_group_name_H-M 'P 1 21/c 1'
_atom_sites_solution_hydrogens geom
_atom_sites_solution_primary direct
_atom_sites_solution_secondary difmap
_audit_creation_date 2016-02-29
_audit_creation_method 'by CrystalStructure 4.2'
_audit_update_record
;
2016-03-08 deposited with the CCDC.
2016-03-10 downloaded from the CCDC.
;
_cell_angle_alpha 90.0000
_cell_angle_beta 90.026(18)
_cell_angle_gamma 90.0000
_cell_formula_units_Z 4
_cell_length_a 10.1150(19)
_cell_length_b 4.5875(11)
_cell_length_c 11.876(3)
_cell_measurement_reflns_used 1504
_cell_measurement_temperature 93
_cell_measurement_theta_max 27.58
_cell_measurement_theta_min 2.00
_cell_volume 551.1(2)
_computing_cell_refinement 'CrysAlisPro 1.171.38.41 (Rigaku OD, 2015)'
_computing_data_collection 'CrysAlisPro 1.171.38.41 (Rigaku OD, 2015)'
_computing_data_reduction 'CrysAlisPro 1.171.38.41 (Rigaku OD, 2015)'
_computing_molecular_graphics 'CrystalStructure 4.2'
_computing_publication_material 'CrystalStructure 4.2 (Rigaku, 2015)'
_computing_structure_refinement 'SHELXL Version 2014/7 (Sheldrick, 2008)'
_computing_structure_solution SIR97
_diffrn_ambient_temperature 93
_diffrn_measured_fraction_theta_full 0.995
_diffrn_measured_fraction_theta_max 0.993
_diffrn_measurement_device_type 'Rigaku XtaLAB P200'
_diffrn_radiation_type 'Mo K\a'
_diffrn_radiation_wavelength 0.71075
_diffrn_reflns_av_R_equivalents 0.0922
_diffrn_reflns_Laue_measured_fraction_full 0.995
_diffrn_reflns_Laue_measured_fraction_max 0.993
_diffrn_reflns_limit_h_max 12
_diffrn_reflns_limit_h_min -10
_diffrn_reflns_limit_k_max 5
_diffrn_reflns_limit_k_min -5
_diffrn_reflns_limit_l_max 14
_diffrn_reflns_limit_l_min -13
_diffrn_reflns_number 2971
_diffrn_reflns_point_group_measured_fraction_full 0.995
_diffrn_reflns_point_group_measured_fraction_max 0.993
_diffrn_reflns_theta_full 25.195
_diffrn_reflns_theta_max 25.195
_diffrn_reflns_theta_min 2.013
_diffrn_standards_number 0
_exptl_absorpt_coefficient_mu 0.194
_exptl_absorpt_correction_T_max 0.994
_exptl_absorpt_correction_T_min 0.606
_exptl_absorpt_correction_type multi-scan
_exptl_absorpt_process_details
;
CrysAlisPro 1.171.38.41 (Rigaku Oxford Diffraction, 2015)
Empirical absorption correction using spherical harmonics,
 implemented in SCALE3 ABSPACK scaling algorithm.
;
_exptl_crystal_colour colourless
_exptl_crystal_density_diffrn 1.713
_exptl_crystal_density_method 'not measured'
_exptl_crystal_description prism
_exptl_crystal_F_000 288.00
_exptl_crystal_size_max 0.150
_exptl_crystal_size_mid 0.030
_exptl_crystal_size_min 0.030
_refine_diff_density_max 0.37
_refine_diff_density_min -0.39
_refine_ls_extinction_coef 0.0000000
_refine_ls_extinction_method SHELXL
_refine_ls_goodness_of_fit_ref 1.049
_refine_ls_hydrogen_treatment constr
_refine_ls_number_parameters 83
_refine_ls_number_reflns 987
_refine_ls_number_restraints 0
_refine_ls_R_factor_all 0.0638
_refine_ls_R_factor_gt 0.0605
_refine_ls_shift/su_max 0.000
_refine_ls_structure_factor_coef Fsqd
_refine_ls_weighting_details 'w = 1/[\s^2^(Fo^2^)+(0.0695P)^2^] where P=(Fo^2^+2Fc^2^)/3'
_refine_ls_weighting_scheme calc
_refine_ls_wR_factor_gt 0.1575
_refine_ls_wR_factor_ref 0.1610
_reflns_Friedel_coverage 0.000
_reflns_number_gt 898
_reflns_number_total 987
_reflns_threshold_expression F^2^>2.0\s(F^2^)
_cod_data_source_file c6cc01348a2.cif
_cod_data_source_block 5
_cod_depositor_comments 'Adding full bibliography for 7118889.cif.'
_cod_database_code 7118889

loop_
_space_group_symop_id
_space_group_symop_operation_xyz
1 +X,+Y,+Z
2 -X,1/2+Y,1/2-Z
3 -X,-Y,-Z
4 +X,-1/2-Y,-1/2+Z

loop_
_atom_site_label
_atom_site_type_symbol
_atom_site_fract_x
_atom_site_fract_y
_atom_site_fract_z
_atom_site_U_iso_or_equiv
_atom_site_adp_type
_atom_site_occupancy
_atom_site_site_symmetry_order
_atom_site_calc_flag
_atom_site_refinement_flags_posn
_atom_site_refinement_flags_adp
F1 F 0.76155(18) 0.0439(4) 0.9837(2) 0.0427(6) Uani 1 1 d . .
F2 F 0.98770(16) 0.2752(4) 0.91316(18) 0.0371(5) Uani 1 1 d . .
F3 F 0.82840(18) 0.0525(4) 0.75088(17) 0.0393(6) Uani 1 1 d . .
F4 F 0.60053(19) 0.2811(5) 0.69819(19) 0.0521(7) Uani 1 1 d . .
C1 C 0.7583(3) 0.3459(7) 0.9627(3) 0.0303(8) Uani 1 1 d . .
H1 H 0.7615 0.4605 1.0342 0.036 Uiso 1 1 calc R U
C2 C 0.8719(3) 0.4256(6) 0.8850(3) 0.0301(7) Uani 1 1 d . .
H2 H 0.8888 0.6398 0.8907 0.036 Uiso 1 1 calc R U
C3 C 0.8235(3) 0.3555(7) 0.7663(3) 0.0300(7) Uani 1 1 d . .
H3 H 0.8747 0.4625 0.7074 0.036 Uiso 1 1 calc R U
C4 C 0.6777(3) 0.4521(7) 0.7703(3) 0.0312(8) Uani 1 1 d . .
H4 H 0.6711 0.6611 0.7470 0.037 Uiso 1 1 calc R U
C5 C 0.6353(3) 0.4226(7) 0.8926(3) 0.0355(8) Uani 1 1 d . .
H5A H 0.5680 0.2672 0.9001 0.043 Uiso 1 1 calc R U
H5B H 0.5964 0.6080 0.9195 0.043 Uiso 1 1 calc R U

loop_
_atom_site_aniso_label
_atom_site_aniso_U_11
_atom_site_aniso_U_22
_atom_site_aniso_U_33
_atom_site_aniso_U_23
_atom_site_aniso_U_13
_atom_site_aniso_U_12
F1 0.0370(11) 0.0331(13) 0.0581(14) 0.0049(9) 0.0131(10) 0.0033(8)
F2 0.0177(8) 0.0413(10) 0.0524(12) -0.0021(10) -0.0013(9) 0.0086(6)
F3 0.0388(10) 0.0303(12) 0.0488(12) -0.0045(8) 0.0002(10) 0.0032(7)
F4 0.0256(10) 0.0769(15) 0.0538(14) -0.0139(11) -0.0002(11) -0.0153(8)
C1 0.0226(15) 0.0264(18) 0.0420(19) -0.0003(14) 0.0060(13) 0.0040(12)
C2 0.0131(12) 0.0289(16) 0.0482(18) 0.0017(15) 0.0014(12) 0.0044(11)
C3 0.0215(13) 0.0234(16) 0.0449(19) -0.0033(14) 0.0029(13) 0.0000(12)
C4 0.0183(12) 0.0291(19) 0.0464(19) -0.0011(14) -0.0036(12) -0.0036(11)
C5 0.0176(14) 0.0407(19) 0.0481(19) -0.0074(16) 0.0021(13) 0.0020(12)

loop_
_atom_type_symbol
_atom_type_description
_atom_type_scat_dispersion_real
_atom_type_scat_dispersion_imag
_atom_type_scat_source
C C 0.0033 0.0016
;
International Tables for Crystallography
(Vol. C, Tables 4.2.6.8 and 6.1.1.4)
;
H H 0.0000 0.0000
;
International Tables for Crystallography
(Vol. C, Table 6.1.1.4)
;
F F 0.0171 0.0103
;
International Tables for Crystallography
(Vol. C, Tables 4.2.6.8 and 6.1.1.4)
;

loop_
_geom_angle_atom_site_label_1
_geom_angle_atom_site_label_2
_geom_angle_atom_site_label_3
_geom_angle
F1 C1 C2 109.1(2)
F1 C1 C5 109.9(3)
C2 C1 C5 103.2(3)
F1 C1 H1 111.5
C2 C1 H1 111.5
C5 C1 H1 111.5
F2 C2 C1 111.7(3)
F2 C2 C3 112.7(3)
C1 C2 C3 105.6(2)
F2 C2 H2 109.0
C1 C2 H2 109.0
C3 C2 H2 109.0
F3 C3 C2 108.5(3)
F3 C3 C4 108.9(2)
C2 C3 C4 102.6(2)
F3 C3 H3 112.1
C2 C3 H3 112.1
C4 C3 H3 112.1
F4 C4 C5 112.2(2)
F4 C4 C3 110.7(3)
C5 C4 C3 105.9(3)
F4 C4 H4 109.3
C5 C4 H4 109.3
C3 C4 H4 109.3
C4 C5 C1 108.0(2)
C4 C5 H5A 110.1
C1 C5 H5A 110.1
C4 C5 H5B 110.1
C1 C5 H5B 110.1
H5A C5 H5B 108.4

loop_
_geom_bond_atom_site_label_1
_geom_bond_atom_site_label_2
_geom_bond_distance
F1 C1 1.408(4)
F2 C2 1.400(3)
F3 C3 1.403(3)
F4 C4 1.399(4)
C1 C2 1.518(4)
C1 C5 1.537(4)
C1 H1 1.0000
C2 C3 1.526(5)
C2 H2 1.0000
C3 C4 1.541(4)
C3 H3 1.0000
C4 C5 1.521(5)
C4 H4 1.0000
C5 H5A 0.9900
C5 H5B 0.9900

loop_
_geom_torsion_atom_site_label_1
_geom_torsion_atom_site_label_2
_geom_torsion_atom_site_label_3
_geom_torsion_atom_site_label_4
_geom_torsion
F1 C1 C2 F2 -40.6(3)
C5 C1 C2 F2 -157.3(2)
F1 C1 C2 C3 82.2(3)
C5 C1 C2 C3 -34.6(3)
F2 C2 C3 F3 45.9(3)
C1 C2 C3 F3 -76.2(3)
F2 C2 C3 C4 161.0(2)
C1 C2 C3 C4 38.9(3)
F3 C3 C4 F4 -34.5(4)
C2 C3 C4 F4 -149.3(3)
F3 C3 C4 C5 87.4(3)
C2 C3 C4 C5 -27.5(3)
F4 C4 C5 C1 127.6(2)
C3 C4 C5 C1 6.7(3)
F1 C1 C5 C4 -99.3(3)
C2 C1 C5 C4 16.9(3)
